data_7133430
loop_
_publ_author_name
'Hoffmann, Kurt F.'
'Noriega, Rayni P.'
'Boyle, Paul D.'
'Drover, Marcus W.'

_publ_section_title
;
 2-Alkylphosphino-1-boraadamantanes.
;
_journal_issue 69
_journal_name_full 'Chemical communications (Cambridge, England)'
_journal_page_first 9222
_journal_page_last 9225
_journal_paper_doi 10.1039/d4cc02665a
_journal_volume 60
_journal_year 2024
_chemical_formula_moiety 'C26 H46 B N2 P'
_chemical_formula_sum 'C26 H46 B N2 P'
_chemical_formula_weight 428.43
_space_group_crystal_system triclinic
_space_group_IT_number 2
_space_group_name_Hall '-P 1'
_space_group_name_H-M_alt 'P -1'
_atom_sites_solution_hydrogens geom
_atom_sites_solution_primary dual
_audit_creation_date 2024-04-08
_audit_creation_method
;
Olex2 1.5
(compiled 2024.02.16 svn.r378c4104 for OlexSys, GUI svn.r6928)
;
_audit_update_record
;
2024-05-15 deposited with the CCDC.	2024-07-29 downloaded from the CCDC.
;
_cell_angle_alpha 69.782(2)
_cell_angle_beta 80.362(2)
_cell_angle_gamma 74.668(2)
_cell_formula_units_Z 2
_cell_length_a 11.1805(5)
_cell_length_b 11.2066(5)
_cell_length_c 11.5832(5)
_cell_measurement_reflns_used 9982
_cell_measurement_temperature 110.00
_cell_measurement_theta_max 26.260
_cell_measurement_theta_min 3.038
_cell_volume 1308.78(10)
_computing_cell_refinement 'SAINT V8.40B (?, 2016)'
_computing_data_reduction 'SAINT V8.40B (?, 2016)'
_computing_molecular_graphics 'Olex2 1.5 (Dolomanov et al., 2009)'
_computing_publication_material 'Olex2 1.5 (Dolomanov et al., 2009)'
_computing_structure_refinement 'SHELXL 2018/3 (Sheldrick, 2015)'
_computing_structure_solution 'SHELXT 2018/2 (Sheldrick, 2018)'
_diffrn_ambient_temperature 110.00
_diffrn_measured_fraction_theta_full 0.999
_diffrn_measured_fraction_theta_max 0.998
_diffrn_measurement_device_type 'Bruker APEX-II CCD'
_diffrn_measurement_method '\f and \w scans'
_diffrn_radiation_type MoK\a
_diffrn_radiation_wavelength 0.71073
_diffrn_reflns_av_R_equivalents 0.0608
_diffrn_reflns_av_unetI/netI 0.0212
_diffrn_reflns_Laue_measured_fraction_full 0.999
_diffrn_reflns_Laue_measured_fraction_max 0.998
_diffrn_reflns_limit_h_max 13
_diffrn_reflns_limit_h_min -13
_diffrn_reflns_limit_k_max 14
_diffrn_reflns_limit_k_min -14
_diffrn_reflns_limit_l_max 14
_diffrn_reflns_limit_l_min -14
_diffrn_reflns_number 88793
_diffrn_reflns_point_group_measured_fraction_full 0.999
_diffrn_reflns_point_group_measured_fraction_max 0.998
_diffrn_reflns_theta_full 25.242
_diffrn_reflns_theta_max 26.406
_diffrn_reflns_theta_min 1.880
_diffrn_source_current 30.0
_diffrn_source_power 1.5
_diffrn_source_voltage 50.0
_diffrn_standards_number 0
_exptl_absorpt_coefficient_mu 0.120
_exptl_absorpt_correction_T_max 0.7454
_exptl_absorpt_correction_T_min 0.6803
_exptl_absorpt_correction_type multi-scan
_exptl_absorpt_process_details
;
SADABS-2016/2 (Bruker,2016/2) was used for absorption correction.
wR2(int) was 0.0671 before and 0.0625 after correction.
The Ratio of minimum to maximum transmission is 0.9127.
The \l/2 correction factor is Not present.
;
_exptl_crystal_colour 'clear colourless'
_exptl_crystal_colour_lustre clear
_exptl_crystal_colour_primary colourless
_exptl_crystal_density_diffrn 1.087
_exptl_crystal_description prism
_exptl_crystal_F_000 472
_exptl_crystal_size_max 0.24
_exptl_crystal_size_mid 0.13
_exptl_crystal_size_min 0.102
_refine_diff_density_max 0.346
_refine_diff_density_min -0.311
_refine_diff_density_rms 0.042
_refine_ls_extinction_method none
_refine_ls_goodness_of_fit_ref 1.047
_refine_ls_hydrogen_treatment constr
_refine_ls_matrix_type full
_refine_ls_number_parameters 279
_refine_ls_number_reflns 5354
_refine_ls_number_restraints 0
_refine_ls_restrained_S_all 1.047
_refine_ls_R_factor_all 0.0482
_refine_ls_R_factor_gt 0.0388
_refine_ls_shift/su_max 0.001
_refine_ls_shift/su_mean 0.000
_refine_ls_structure_factor_coef Fsqd
_refine_ls_weighting_details 'w=1/[\s^2^(Fo^2^)+(0.0492P)^2^+0.5295P] where P=(Fo^2^+2Fc^2^)/3'
_refine_ls_weighting_scheme calc
_refine_ls_wR_factor_gt 0.0979
_refine_ls_wR_factor_ref 0.1059
_reflns_Friedel_coverage 0.000
_reflns_number_gt 4531
_reflns_number_total 5354
_reflns_threshold_expression 'I > 2\s(I)'
_cod_data_source_file d4cc02665a3.cif
_cod_data_source_block 8tBu
_cod_depositor_comments 'Adding full bibliography for 7133423--7133430.cif.'
_cod_database_code 7133430
_shelx_shelxl_version_number 2018/3
_shelx_space_group_comment
;
The symmetry employed for this shelxl refinement is uniquely defined
by the following loop, which should always be used as a source of
symmetry information in preference to the above space-group names.
They are only intended as comments.
;
_shelx_estimated_absorpt_t_max 0.988
_shelx_estimated_absorpt_t_min 0.972
_olex2_refinement_description
;
1.a Ternary CH refined with riding coordinates:
 C1(H1), C8(H8), C6(H6), C4(H4)
1.b Secondary CH2 refined with riding coordinates:
 C10(H10A,H10B), C11(H11A,H11B), C3(H3A,H3B), C5(H5A,H5B), C2(H2A,H2B), C7(H7A,
 H7B), C9(H9A,H9B)
1.c Aromatic/amide H refined with riding coordinates:
 C24(H24), C21(H21), C20(H20), C23(H23)
1.d Idealised Me refined as rotating group:
 C25(H25A,H25B,H25C), C26(H26A,H26B,H26C), C14(H14A,H14B,H14C), C18(H18A,H18B,
 H18C), C19(H19A,H19B,H19C), C13(H13A,H13B,H13C), C15(H15A,H15B,H15C), C17(H17A,
 H17B,H17C)
;
_olex2_submission_special_instructions 'No special instructions were received'

loop_
_space_group_symop_operation_xyz
'x, y, z'
'-x, -y, -z'

loop_
_atom_site_label
_atom_site_type_symbol
_atom_site_fract_x
_atom_site_fract_y
_atom_site_fract_z
_atom_site_U_iso_or_equiv
_atom_site_adp_type
_atom_site_occupancy
_atom_site_site_symmetry_order
_atom_site_calc_flag
_atom_site_refinement_flags_posn
_atom_site_refinement_flags_adp
_atom_site_refinement_flags_occupancy
_atom_site_disorder_assembly
_atom_site_disorder_group
P1 P 0.73606(3) 0.20096(3) 0.75273(3) 0.02209(11) Uani 1 1 d . . . . .
N1 N 0.43647(10) 0.70456(10) 0.65175(10) 0.0188(2) Uani 1 1 d . . . . .
N2 N 0.69638(11) 0.92261(12) 0.44755(11) 0.0247(3) Uani 1 1 d . . . . .
C22 C 0.61389(12) 0.85022(13) 0.51384(12) 0.0208(3) Uani 1 1 d . . . . .
C24 C 0.44819(13) 0.74377(13) 0.52757(12) 0.0212(3) Uani 1 1 d . . . . .
H24 H 0.394831 0.721475 0.486377 0.025 Uiso 1 1 calc R U . . .
C21 C 0.60242(13) 0.80591(13) 0.64443(12) 0.0227(3) Uani 1 1 d . . . . .
H21 H 0.655671 0.824601 0.688626 0.027 Uiso 1 1 calc R U . . .
C20 C 0.51499(13) 0.73632(13) 0.70714(12) 0.0222(3) Uani 1 1 d . . . . .
H20 H 0.509122 0.708676 0.794814 0.027 Uiso 1 1 calc R U . . .
C1 C 0.42228(12) 0.48250(13) 0.82595(12) 0.0208(3) Uani 1 1 d . . . . .
H1 H 0.458937 0.508879 0.883932 0.025 Uiso 1 1 calc R U . . .
C8 C 0.32866(13) 0.39906(13) 0.90248(13) 0.0250(3) Uani 1 1 d . . . . .
H8 H 0.374668 0.316952 0.960407 0.030 Uiso 1 1 calc R U . . .
C23 C 0.53306(13) 0.81420(13) 0.45733(12) 0.0225(3) Uani 1 1 d . . . . .
H23 H 0.537370 0.838896 0.369856 0.027 Uiso 1 1 calc R U . . .
C10 C 0.52956(12) 0.40931(13) 0.75707(12) 0.0223(3) Uani 1 1 d . . . . .
H10A H 0.493805 0.375788 0.705079 0.027 Uiso 1 1 calc R U . . .
H10B H 0.578247 0.472121 0.701246 0.027 Uiso 1 1 calc R U . . .
C11 C 0.61841(13) 0.29501(13) 0.84023(13) 0.0224(3) Uani 1 1 d . . . . .
H11A H 0.569402 0.235904 0.901561 0.027 Uiso 1 1 calc R U . . .
H11B H 0.661529 0.329089 0.885876 0.027 Uiso 1 1 calc R U . . .
C25 C 0.70895(14) 0.95906(14) 0.31355(13) 0.0264(3) Uani 1 1 d . . . . .
H25A H 0.736199 0.880172 0.288769 0.040 Uiso 1 1 calc R U . . .
H25B H 0.770629 1.013010 0.280089 0.040 Uiso 1 1 calc R U . . .
H25C H 0.628490 1.008550 0.281490 0.040 Uiso 1 1 calc R U . . .
C3 C 0.26980(13) 0.57476(14) 0.64627(13) 0.0244(3) Uani 1 1 d . . . . .
H3A H 0.220242 0.654023 0.590125 0.029 Uiso 1 1 calc R U . . .
H3B H 0.330894 0.527482 0.595661 0.029 Uiso 1 1 calc R U . . .
C26 C 0.77805(14) 0.95877(15) 0.50888(14) 0.0285(3) Uani 1 1 d . . . . .
H26A H 0.728028 1.003541 0.566054 0.043 Uiso 1 1 calc R U . . .
H26B H 0.826007 1.017056 0.447044 0.043 Uiso 1 1 calc R U . . .
H26C H 0.835151 0.880086 0.554864 0.043 Uiso 1 1 calc R U . . .
C5 C 0.08873(14) 0.56063(16) 0.80830(15) 0.0318(3) Uani 1 1 d . . . . .
H5A H 0.039294 0.640528 0.752777 0.038 Uiso 1 1 calc R U . . .
H5B H 0.030982 0.505181 0.858870 0.038 Uiso 1 1 calc R U . . .
C2 C 0.23762(13) 0.69135(13) 0.81538(13) 0.0251(3) Uani 1 1 d . . . . .
H2A H 0.278757 0.716477 0.869993 0.030 Uiso 1 1 calc R U . . .
H2B H 0.187646 0.771441 0.760616 0.030 Uiso 1 1 calc R U . . .
C6 C 0.15351(14) 0.59792(14) 0.89291(14) 0.0287(3) Uani 1 1 d . . . . .
H6 H 0.089035 0.642519 0.944611 0.034 Uiso 1 1 calc R U . . .
C4 C 0.18389(13) 0.48682(15) 0.73101(14) 0.0288(3) Uani 1 1 d . . . . .
H4 H 0.138975 0.460564 0.679205 0.035 Uiso 1 1 calc R U . . .
C12 C 0.87710(14) 0.27137(17) 0.73167(15) 0.0334(4) Uani 1 1 d . . . . .
C7 C 0.23182(14) 0.47479(15) 0.97770(14) 0.0290(3) Uani 1 1 d . . . . .
H7A H 0.176533 0.418067 1.031595 0.035 Uiso 1 1 calc R U . . .
H7B H 0.274828 0.499526 1.031143 0.035 Uiso 1 1 calc R U . . .
C9 C 0.26035(14) 0.36383(14) 0.81881(15) 0.0295(3) Uani 1 1 d . . . . .
H9A H 0.204282 0.306850 0.870378 0.035 Uiso 1 1 calc R U . . .
H9B H 0.321737 0.314805 0.769855 0.035 Uiso 1 1 calc R U . . .
C16 C 0.76108(16) 0.03310(14) 0.87135(14) 0.0330(4) Uani 1 1 d . . . . .
C14 C 0.97200(15) 0.2208(2) 0.63723(17) 0.0475(5) Uani 1 1 d . . . . .
H14A H 1.044512 0.259461 0.621724 0.071 Uiso 1 1 calc R U . . .
H14B H 0.933538 0.245133 0.559871 0.071 Uiso 1 1 calc R U . . .
H14C H 0.998414 0.125608 0.669929 0.071 Uiso 1 1 calc R U . . .
C18 C 0.76654(19) 0.02609(16) 1.00531(14) 0.0423(4) Uani 1 1 d . . . . .
H18A H 0.840555 0.054219 1.011182 0.063 Uiso 1 1 calc R U . . .
H18B H 0.770731 -0.063838 1.059626 0.063 Uiso 1 1 calc R U . . .
H18C H 0.691811 0.083435 1.030524 0.063 Uiso 1 1 calc R U . . .
C19 C 0.64689(19) -0.01632(16) 0.86625(15) 0.0419(4) Uani 1 1 d . . . . .
H19A H 0.571152 0.040597 0.890384 0.063 Uiso 1 1 calc R U . . .
H19B H 0.653358 -0.105504 0.923087 0.063 Uiso 1 1 calc R U . . .
H19C H 0.643343 -0.015578 0.782035 0.063 Uiso 1 1 calc R U . . .
C13 C 0.83558(15) 0.41978(17) 0.67420(17) 0.0397(4) Uani 1 1 d . . . . .
H13A H 0.780840 0.456332 0.734976 0.060 Uiso 1 1 calc R U . . .
H13B H 0.790564 0.439628 0.601748 0.060 Uiso 1 1 calc R U . . .
H13C H 0.908834 0.458164 0.649186 0.060 Uiso 1 1 calc R U . . .
C15 C 0.93993(16) 0.2429(2) 0.84893(18) 0.0462(5) Uani 1 1 d . . . . .
H15A H 1.006237 0.290905 0.829471 0.069 Uiso 1 1 calc R U . . .
H15B H 0.975571 0.149162 0.881586 0.069 Uiso 1 1 calc R U . . .
H15C H 0.878231 0.270519 0.910833 0.069 Uiso 1 1 calc R U . . .
B1 B 0.34116(14) 0.61439(14) 0.73377(14) 0.0198(3) Uani 1 1 d . . . . .
C17 C 0.87819(19) -0.05774(17) 0.83319(17) 0.0487(5) Uani 1 1 d . . . . .
H17A H 0.879473 -0.047348 0.745472 0.073 Uiso 1 1 calc R U . . .
H17B H 0.877436 -0.148412 0.882482 0.073 Uiso 1 1 calc R U . . .
H17C H 0.952386 -0.035441 0.847275 0.073 Uiso 1 1 calc R U . . .

loop_
_atom_site_aniso_label
_atom_site_aniso_U_11
_atom_site_aniso_U_22
_atom_site_aniso_U_33
_atom_site_aniso_U_23
_atom_site_aniso_U_13
_atom_site_aniso_U_12
P1 0.02088(19) 0.02288(19) 0.02240(18) -0.00968(14) -0.00687(13) 0.00178(14)
N1 0.0189(5) 0.0167(5) 0.0210(5) -0.0067(4) -0.0008(4) -0.0036(4)
N2 0.0260(6) 0.0279(6) 0.0230(6) -0.0103(5) 0.0042(5) -0.0116(5)
C22 0.0202(7) 0.0179(6) 0.0240(7) -0.0091(5) 0.0015(5) -0.0023(5)
C24 0.0218(7) 0.0202(6) 0.0219(7) -0.0076(5) -0.0040(5) -0.0030(5)
C21 0.0251(7) 0.0241(7) 0.0229(7) -0.0104(5) -0.0010(5) -0.0088(6)
C20 0.0256(7) 0.0222(7) 0.0201(6) -0.0083(5) -0.0015(5) -0.0059(5)
C1 0.0195(7) 0.0197(6) 0.0236(7) -0.0080(5) 0.0013(5) -0.0052(5)
C8 0.0225(7) 0.0192(7) 0.0298(7) -0.0059(6) 0.0039(6) -0.0052(5)
C23 0.0251(7) 0.0225(7) 0.0192(6) -0.0061(5) -0.0018(5) -0.0048(5)
C10 0.0194(7) 0.0212(7) 0.0245(7) -0.0067(5) -0.0004(5) -0.0031(5)
C11 0.0214(7) 0.0220(7) 0.0240(7) -0.0092(5) -0.0026(5) -0.0022(5)
C25 0.0274(7) 0.0258(7) 0.0236(7) -0.0058(6) 0.0036(6) -0.0083(6)
C3 0.0195(7) 0.0271(7) 0.0285(7) -0.0109(6) -0.0006(5) -0.0064(6)
C26 0.0263(7) 0.0331(8) 0.0313(8) -0.0143(6) 0.0048(6) -0.0142(6)
C5 0.0193(7) 0.0328(8) 0.0439(9) -0.0149(7) 0.0045(6) -0.0076(6)
C2 0.0239(7) 0.0213(7) 0.0305(7) -0.0109(6) 0.0025(6) -0.0047(6)
C6 0.0230(7) 0.0271(7) 0.0358(8) -0.0151(6) 0.0097(6) -0.0057(6)
C4 0.0210(7) 0.0343(8) 0.0375(8) -0.0172(7) 0.0021(6) -0.0119(6)
C12 0.0181(7) 0.0483(10) 0.0377(9) -0.0196(7) -0.0055(6) -0.0039(7)
C7 0.0273(8) 0.0288(8) 0.0300(8) -0.0106(6) 0.0092(6) -0.0101(6)
C9 0.0259(8) 0.0250(7) 0.0414(9) -0.0155(6) 0.0080(6) -0.0118(6)
C16 0.0471(10) 0.0229(7) 0.0247(7) -0.0092(6) -0.0109(7) 0.0061(7)
C14 0.0217(8) 0.0710(13) 0.0467(10) -0.0249(9) 0.0007(7) 0.0008(8)
C18 0.0630(12) 0.0314(8) 0.0241(8) -0.0076(6) -0.0142(8) 0.0083(8)
C19 0.0715(13) 0.0227(8) 0.0312(8) -0.0067(6) -0.0043(8) -0.0128(8)
C13 0.0253(8) 0.0468(10) 0.0513(10) -0.0165(8) 0.0007(7) -0.0167(7)
C15 0.0298(9) 0.0662(13) 0.0514(11) -0.0260(9) -0.0158(8) -0.0077(8)
B1 0.0183(7) 0.0178(7) 0.0231(7) -0.0067(6) 0.0005(6) -0.0048(6)
C17 0.0643(13) 0.0339(9) 0.0381(9) -0.0169(8) -0.0158(9) 0.0196(9)

loop_
_atom_type_symbol
_atom_type_description
_atom_type_scat_dispersion_real
_atom_type_scat_dispersion_imag
_atom_type_scat_source
C C 0.0033 0.0016 'International Tables Vol C Tables 4.2.6.8 and 6.1.1.4'
H H 0.0000 0.0000 'International Tables Vol C Tables 4.2.6.8 and 6.1.1.4'
B B 0.0013 0.0007 'International Tables Vol C Tables 4.2.6.8 and 6.1.1.4'
N N 0.0061 0.0033 'International Tables Vol C Tables 4.2.6.8 and 6.1.1.4'
P P 0.1023 0.0942 'International Tables Vol C Tables 4.2.6.8 and 6.1.1.4'

loop_
_geom_angle_atom_site_label_1
_geom_angle_atom_site_label_2
_geom_angle_atom_site_label_3
_geom_angle
_geom_angle_site_symmetry_1
_geom_angle_site_symmetry_3
_geom_angle_publ_flag
C11 P1 C12 103.50(7) . . ?
C11 P1 C16 100.53(7) . . ?
C12 P1 C16 110.00(8) . . ?
C24 N1 C20 116.64(11) . . ?
C24 N1 B1 122.92(11) . . ?
C20 N1 B1 120.28(11) . . ?
C22 N2 C25 119.95(12) . . ?
C22 N2 C26 120.73(12) . . ?
C26 N2 C25 119.23(11) . . ?
N2 C22 C21 122.44(12) . . ?
N2 C22 C23 122.14(12) . . ?
C23 C22 C21 115.43(12) . . ?
N1 C24 H24 118.3 . . ?
N1 C24 C23 123.46(13) . . ?
C23 C24 H24 118.3 . . ?
C22 C21 H21 119.9 . . ?
C20 C21 C22 120.16(13) . . ?
C20 C21 H21 119.9 . . ?
N1 C20 C21 123.77(12) . . ?
N1 C20 H20 118.1 . . ?
C21 C20 H20 118.1 . . ?
C8 C1 H1 108.0 . . ?
C8 C1 B1 106.41(11) . . ?
C10 C1 H1 108.0 . . ?
C10 C1 C8 113.35(11) . . ?
C10 C1 B1 113.00(11) . . ?
B1 C1 H1 108.0 . . ?
C1 C8 H8 109.0 . . ?
C7 C8 C1 109.94(11) . . ?
C7 C8 H8 109.0 . . ?
C9 C8 C1 111.18(12) . . ?
C9 C8 H8 109.0 . . ?
C9 C8 C7 108.56(12) . . ?
C22 C23 H23 119.7 . . ?
C24 C23 C22 120.51(12) . . ?
C24 C23 H23 119.7 . . ?
C1 C10 H10A 108.5 . . ?
C1 C10 H10B 108.5 . . ?
H10A C10 H10B 107.5 . . ?
C11 C10 C1 114.94(11) . . ?
C11 C10 H10A 108.5 . . ?
C11 C10 H10B 108.5 . . ?
P1 C11 H11A 109.0 . . ?
P1 C11 H11B 109.0 . . ?
C10 C11 P1 112.80(9) . . ?
C10 C11 H11A 109.0 . . ?
C10 C11 H11B 109.0 . . ?
H11A C11 H11B 107.8 . . ?
N2 C25 H25A 109.5 . . ?
N2 C25 H25B 109.5 . . ?
N2 C25 H25C 109.5 . . ?
H25A C25 H25B 109.5 . . ?
H25A C25 H25C 109.5 . . ?
H25B C25 H25C 109.5 . . ?
H3A C3 H3B 108.5 . . ?
C4 C3 H3A 110.2 . . ?
C4 C3 H3B 110.2 . . ?
C4 C3 B1 107.62(11) . . ?
B1 C3 H3A 110.2 . . ?
B1 C3 H3B 110.2 . . ?
N2 C26 H26A 109.5 . . ?
N2 C26 H26B 109.5 . . ?
N2 C26 H26C 109.5 . . ?
H26A C26 H26B 109.5 . . ?
H26A C26 H26C 109.5 . . ?
H26B C26 H26C 109.5 . . ?
H5A C5 H5B 108.0 . . ?
C6 C5 H5A 109.5 . . ?
C6 C5 H5B 109.5 . . ?
C6 C5 C4 110.92(12) . . ?
C4 C5 H5A 109.5 . . ?
C4 C5 H5B 109.5 . . ?
H2A C2 H2B 108.5 . . ?
C6 C2 H2A 110.3 . . ?
C6 C2 H2B 110.3 . . ?
C6 C2 B1 107.24(11) . . ?
B1 C2 H2A 110.3 . . ?
B1 C2 H2B 110.3 . . ?
C5 C6 C2 110.18(12) . . ?
C5 C6 H6 109.1 . . ?
C5 C6 C7 109.69(12) . . ?
C2 C6 H6 109.1 . . ?
C7 C6 C2 109.74(12) . . ?
C7 C6 H6 109.1 . . ?
C3 C4 H4 109.2 . . ?
C5 C4 C3 110.07(12) . . ?
C5 C4 H4 109.2 . . ?
C5 C4 C9 108.65(13) . . ?
C9 C4 C3 110.40(12) . . ?
C9 C4 H4 109.2 . . ?
C14 C12 P1 107.96(12) . . ?
C13 C12 P1 107.29(10) . . ?
C13 C12 C14 107.31(15) . . ?
C15 C12 P1 115.98(12) . . ?
C15 C12 C14 109.54(13) . . ?
C15 C12 C13 108.42(14) . . ?
C8 C7 H7A 109.4 . . ?
C8 C7 H7B 109.4 . . ?
C6 C7 C8 111.15(12) . . ?
C6 C7 H7A 109.4 . . ?
C6 C7 H7B 109.4 . . ?
H7A C7 H7B 108.0 . . ?
C8 C9 C4 111.16(12) . . ?
C8 C9 H9A 109.4 . . ?
C8 C9 H9B 109.4 . . ?
C4 C9 H9A 109.4 . . ?
C4 C9 H9B 109.4 . . ?
H9A C9 H9B 108.0 . . ?
C18 C16 P1 116.63(11) . . ?
C19 C16 P1 103.47(10) . . ?
C19 C16 C18 108.16(14) . . ?
C17 C16 P1 110.84(12) . . ?
C17 C16 C18 108.98(13) . . ?
C17 C16 C19 108.34(14) . . ?
C12 C14 H14A 109.5 . . ?
C12 C14 H14B 109.5 . . ?
C12 C14 H14C 109.5 . . ?
H14A C14 H14B 109.5 . . ?
H14A C14 H14C 109.5 . . ?
H14B C14 H14C 109.5 . . ?
C16 C18 H18A 109.5 . . ?
C16 C18 H18B 109.5 . . ?
C16 C18 H18C 109.5 . . ?
H18A C18 H18B 109.5 . . ?
H18A C18 H18C 109.5 . . ?
H18B C18 H18C 109.5 . . ?
C16 C19 H19A 109.5 . . ?
C16 C19 H19B 109.5 . . ?
C16 C19 H19C 109.5 . . ?
H19A C19 H19B 109.5 . . ?
H19A C19 H19C 109.5 . . ?
H19B C19 H19C 109.5 . . ?
C12 C13 H13A 109.5 . . ?
C12 C13 H13B 109.5 . . ?
C12 C13 H13C 109.5 . . ?
H13A C13 H13B 109.5 . . ?
H13A C13 H13C 109.5 . . ?
H13B C13 H13C 109.5 . . ?
C12 C15 H15A 109.5 . . ?
C12 C15 H15B 109.5 . . ?
C12 C15 H15C 109.5 . . ?
H15A C15 H15B 109.5 . . ?
H15A C15 H15C 109.5 . . ?
H15B C15 H15C 109.5 . . ?
N1 B1 C1 107.84(10) . . ?
N1 B1 C3 110.87(11) . . ?
N1 B1 C2 110.58(10) . . ?
C3 B1 C1 109.54(11) . . ?
C3 B1 C2 108.58(11) . . ?
C2 B1 C1 109.42(11) . . ?
C16 C17 H17A 109.5 . . ?
C16 C17 H17B 109.5 . . ?
C16 C17 H17C 109.5 . . ?
H17A C17 H17B 109.5 . . ?
H17A C17 H17C 109.5 . . ?
H17B C17 H17C 109.5 . . ?

loop_
_geom_bond_atom_site_label_1
_geom_bond_atom_site_label_2
_geom_bond_distance
_geom_bond_site_symmetry_2
_geom_bond_publ_flag
P1 C11 1.8513(14) . ?
P1 C12 1.8881(16) . ?
P1 C16 1.8891(15) . ?
N1 C24 1.3453(17) . ?
N1 C20 1.3493(17) . ?
N1 B1 1.6205(18) . ?
N2 C22 1.3514(17) . ?
N2 C25 1.4542(18) . ?
N2 C26 1.4542(18) . ?
C22 C21 1.4145(19) . ?
C22 C23 1.4076(19) . ?
C24 H24 0.9500 . ?
C24 C23 1.3708(19) . ?
C21 H21 0.9500 . ?
C21 C20 1.3657(19) . ?
C20 H20 0.9500 . ?
C1 H1 1.0000 . ?
C1 C8 1.5458(18) . ?
C1 C10 1.5361(18) . ?
C1 B1 1.635(2) . ?
C8 H8 1.0000 . ?
C8 C7 1.5365(19) . ?
C8 C9 1.533(2) . ?
C23 H23 0.9500 . ?
C10 H10A 0.9900 . ?
C10 H10B 0.9900 . ?
C10 C11 1.5329(18) . ?
C11 H11A 0.9900 . ?
C11 H11B 0.9900 . ?
C25 H25A 0.9800 . ?
C25 H25B 0.9800 . ?
C25 H25C 0.9800 . ?
C3 H3A 0.9900 . ?
C3 H3B 0.9900 . ?
C3 C4 1.5407(19) . ?
C3 B1 1.622(2) . ?
C26 H26A 0.9800 . ?
C26 H26B 0.9800 . ?
C26 H26C 0.9800 . ?
C5 H5A 0.9900 . ?
C5 H5B 0.9900 . ?
C5 C6 1.530(2) . ?
C5 C4 1.531(2) . ?
C2 H2A 0.9900 . ?
C2 H2B 0.9900 . ?
C2 C6 1.5411(19) . ?
C2 B1 1.627(2) . ?
C6 H6 1.0000 . ?
C6 C7 1.532(2) . ?
C4 H4 1.0000 . ?
C4 C9 1.538(2) . ?
C12 C14 1.538(2) . ?
C12 C13 1.535(2) . ?
C12 C15 1.530(2) . ?
C7 H7A 0.9900 . ?
C7 H7B 0.9900 . ?
C9 H9A 0.9900 . ?
C9 H9B 0.9900 . ?
C16 C18 1.537(2) . ?
C16 C19 1.537(3) . ?
C16 C17 1.536(2) . ?
C14 H14A 0.9800 . ?
C14 H14B 0.9800 . ?
C14 H14C 0.9800 . ?
C18 H18A 0.9800 . ?
C18 H18B 0.9800 . ?
C18 H18C 0.9800 . ?
C19 H19A 0.9800 . ?
C19 H19B 0.9800 . ?
C19 H19C 0.9800 . ?
C13 H13A 0.9800 . ?
C13 H13B 0.9800 . ?
C13 H13C 0.9800 . ?
C15 H15A 0.9800 . ?
C15 H15B 0.9800 . ?
C15 H15C 0.9800 . ?
C17 H17A 0.9800 . ?
C17 H17B 0.9800 . ?
C17 H17C 0.9800 . ?

loop_
_geom_torsion_atom_site_label_1
_geom_torsion_atom_site_label_2
_geom_torsion_atom_site_label_3
_geom_torsion_atom_site_label_4
_geom_torsion
_geom_torsion_site_symmetry_1
_geom_torsion_site_symmetry_2
_geom_torsion_site_symmetry_3
_geom_torsion_site_symmetry_4
_geom_torsion_publ_flag
N1 C24 C23 C22 -0.3(2) . . . . ?
N2 C22 C21 C20 178.03(13) . . . . ?
N2 C22 C23 C24 -178.17(12) . . . . ?
C22 C21 C20 N1 0.6(2) . . . . ?
C24 N1 C20 C21 0.79(19) . . . . ?
C24 N1 B1 C1 122.51(13) . . . . ?
C24 N1 B1 C3 2.60(17) . . . . ?
C24 N1 B1 C2 -117.89(13) . . . . ?
C21 C22 C23 C24 1.60(19) . . . . ?
C20 N1 C24 C23 -0.94(19) . . . . ?
C20 N1 B1 C1 -52.81(15) . . . . ?
C20 N1 B1 C3 -172.73(11) . . . . ?
C20 N1 B1 C2 66.79(15) . . . . ?
C1 C8 C7 C6 63.72(16) . . . . ?
C1 C8 C9 C4 -61.90(15) . . . . ?
C1 C10 C11 P1 174.30(9) . . . . ?
C8 C1 C10 C11 -66.34(16) . . . . ?
C8 C1 B1 N1 -179.98(10) . . . . ?
C8 C1 B1 C3 -59.23(14) . . . . ?
C8 C1 B1 C2 59.69(14) . . . . ?
C23 C22 C21 C20 -1.74(19) . . . . ?
C10 C1 C8 C7 174.68(12) . . . . ?
C10 C1 C8 C9 -65.08(15) . . . . ?
C10 C1 B1 N1 -54.97(14) . . . . ?
C10 C1 B1 C3 65.79(14) . . . . ?
C10 C1 B1 C2 -175.29(11) . . . . ?
C11 P1 C12 C14 -168.40(11) . . . . ?
C11 P1 C12 C13 -53.03(12) . . . . ?
C11 P1 C12 C15 68.28(14) . . . . ?
C11 P1 C16 C18 -40.79(15) . . . . ?
C11 P1 C16 C19 77.81(11) . . . . ?
C11 P1 C16 C17 -166.25(12) . . . . ?
C25 N2 C22 C21 176.47(13) . . . . ?
C25 N2 C22 C23 -3.8(2) . . . . ?
C3 C4 C9 C8 61.20(15) . . . . ?
C26 N2 C22 C21 -0.1(2) . . . . ?
C26 N2 C22 C23 179.63(13) . . . . ?
C5 C6 C7 C8 57.99(15) . . . . ?
C5 C4 C9 C8 -59.60(15) . . . . ?
C2 C6 C7 C8 -63.19(16) . . . . ?
C6 C5 C4 C3 -62.34(16) . . . . ?
C6 C5 C4 C9 58.66(15) . . . . ?
C6 C2 B1 N1 -178.43(11) . . . . ?
C6 C2 B1 C1 -59.79(14) . . . . ?
C6 C2 B1 C3 59.72(14) . . . . ?
C4 C3 B1 N1 178.63(11) . . . . ?
C4 C3 B1 C1 59.74(14) . . . . ?
C4 C3 B1 C2 -59.70(14) . . . . ?
C4 C5 C6 C2 62.67(16) . . . . ?
C4 C5 C6 C7 -58.24(16) . . . . ?
C12 P1 C11 C10 97.01(11) . . . . ?
C12 P1 C16 C18 67.89(15) . . . . ?
C12 P1 C16 C19 -173.51(10) . . . . ?
C12 P1 C16 C17 -57.57(14) . . . . ?
C7 C8 C9 C4 59.16(15) . . . . ?
C9 C8 C7 C6 -58.09(15) . . . . ?
C16 P1 C11 C10 -149.27(11) . . . . ?
C16 P1 C12 C14 84.89(13) . . . . ?
C16 P1 C12 C13 -159.74(11) . . . . ?
C16 P1 C12 C15 -38.42(15) . . . . ?
B1 N1 C24 C23 -176.42(12) . . . . ?
B1 N1 C20 C21 176.39(12) . . . . ?
B1 C1 C8 C7 -60.52(14) . . . . ?
B1 C1 C8 C9 59.72(14) . . . . ?
B1 C1 C10 C11 172.49(11) . . . . ?
B1 C3 C4 C5 60.36(15) . . . . ?
B1 C3 C4 C9 -59.59(15) . . . . ?
B1 C2 C6 C5 -60.66(15) . . . . ?
B1 C2 C6 C7 60.23(15) . . . . ?
